data_2233783
loop_
_publ_author_name
'Wang, Weisong'
'Zhong, Bohua'
'Shi, Weiguo'

_publ_section_title
;
 Ethyl 2-[(<i>tert</i>-butoxycarbonyl)amino]thiazole-5-carboxylate
;
_journal_coeditor_code FF2055
_journal_issue 3
_journal_name_full 'Acta Crystallographica Section E'
_journal_page_first o747
_journal_paper_doi 10.1107/S1600536812005971
_journal_volume 68
_journal_year 2012
_chemical_formula_iupac 'C11 H16 N2 O4 S'
_chemical_formula_moiety 'C11 H16 N2 O4 S'
_chemical_formula_sum 'C11 H16 N2 O4 S'
_chemical_formula_weight 272.32
_chemical_name_systematic
;
Ethyl 2-[(<i>tert</i>-butoxycarbonyl)amino]thiazole-5-carboxylate
;
_space_group_IT_number 14
_symmetry_cell_setting monoclinic
_symmetry_space_group_name_Hall '-P 2ybc'
_symmetry_space_group_name_H-M 'P 1 21/c 1'
_atom_sites_solution_hydrogens geom
_atom_sites_solution_primary direct
_atom_sites_solution_secondary difmap
_audit_creation_method SHELXL97
_cell_angle_alpha 90.00
_cell_angle_beta 92.37(3)
_cell_angle_gamma 90.00
_cell_formula_units_Z 4
_cell_length_a 5.8258(12)
_cell_length_b 9.4916(19)
_cell_length_c 24.350(5)
_cell_measurement_reflns_used 2589
_cell_measurement_temperature 113(2)
_cell_measurement_theta_max 28.0
_cell_measurement_theta_min 2.3
_cell_volume 1345.3(5)
_computing_cell_refinement 'CrystalClear (Rigaku, 2005)'
_computing_data_collection 'CrystalClear (Rigaku, 2005)'
_computing_data_reduction 'CrystalClear (Rigaku, 2005)'
_computing_molecular_graphics 'SHELXTL (Sheldrick, 2008)'
_computing_publication_material 'CrystalStructure (Rigaku, 2005)'
_computing_structure_refinement 'SHELXL97 (Sheldrick, 2008)'
_computing_structure_solution 'SHELXS97 (Sheldrick, 2008)'
_diffrn_ambient_temperature 113(2)
_diffrn_detector_area_resol_mean 7.31
_diffrn_measured_fraction_theta_full 0.992
_diffrn_measured_fraction_theta_max 0.980
_diffrn_measurement_device_type 'Rigaku Saturn CCD'
_diffrn_measurement_method '\w and \f'
_diffrn_radiation_monochromator confocal
_diffrn_radiation_source 'rotating anode'
_diffrn_radiation_type MoK\a
_diffrn_radiation_wavelength 0.71073
_diffrn_reflns_av_R_equivalents 0.0574
_diffrn_reflns_av_sigmaI/netI 0.0649
_diffrn_reflns_limit_h_max 7
_diffrn_reflns_limit_h_min -7
_diffrn_reflns_limit_k_max 12
_diffrn_reflns_limit_k_min -12
_diffrn_reflns_limit_l_max 30
_diffrn_reflns_limit_l_min -32
_diffrn_reflns_number 11392
_diffrn_reflns_theta_full 25.00
_diffrn_reflns_theta_max 27.96
_diffrn_reflns_theta_min 2.30
_diffrn_standards_decay_% 0
_diffrn_standards_interval_count 0
_diffrn_standards_interval_time 0
_diffrn_standards_number 0
_exptl_absorpt_coefficient_mu 0.249
_exptl_absorpt_correction_T_max 0.9472
_exptl_absorpt_correction_T_min 0.9381
_exptl_absorpt_correction_type multi-scan
_exptl_absorpt_process_details 'CrystalClear (Rigaku, 2005)'
_exptl_crystal_colour colourless
_exptl_crystal_density_diffrn 1.345
_exptl_crystal_density_method 'not measured'
_exptl_crystal_description block
_exptl_crystal_F_000 576
_exptl_crystal_size_max 0.26
_exptl_crystal_size_mid 0.24
_exptl_crystal_size_min 0.22
_refine_diff_density_max 0.462
_refine_diff_density_min -0.464
_refine_ls_extinction_coef 0.014(4)
_refine_ls_extinction_expression Fc^*^=kFc[1+0.001xFc^2^\l^3^/sin(2\q)]^-1/4^
_refine_ls_extinction_method 'SHELXL97 (Sheldrick, 2008)'
_refine_ls_goodness_of_fit_ref 1.072
_refine_ls_hydrogen_treatment mixed
_refine_ls_matrix_type full
_refine_ls_number_parameters 172
_refine_ls_number_reflns 3180
_refine_ls_number_restraints 0
_refine_ls_restrained_S_all 1.072
_refine_ls_R_factor_all 0.0751
_refine_ls_R_factor_gt 0.0544
_refine_ls_shift/su_max 0.000
_refine_ls_shift/su_mean 0.000
_refine_ls_structure_factor_coef Fsqd
_refine_ls_weighting_details 'calc w = 1/[\s^2^(Fo^2^)+(0.0806P)^2^+0.0000P] where P=(Fo^2^+2Fc^2^)/3'
_refine_ls_weighting_scheme calc
_refine_ls_wR_factor_gt 0.1351
_refine_ls_wR_factor_ref 0.1546
_reflns_number_gt 2177
_reflns_number_total 3180
_reflns_threshold_expression I>2\s(I)
_cod_data_source_file ff2055.cif
_cod_data_source_block I
_cod_database_code 2233783
_cod_database_fobs_code 2233783

loop_
_symmetry_equiv_pos_as_xyz
'x, y, z'
'-x, y+1/2, -z+1/2'
'-x, -y, -z'
'x, -y-1/2, z-1/2'

loop_
_atom_site_type_symbol
_atom_site_label
_atom_site_fract_x
_atom_site_fract_y
_atom_site_fract_z
_atom_site_U_iso_or_equiv
_atom_site_adp_type
_atom_site_calc_flag
_atom_site_refinement_flags
_atom_site_occupancy
_atom_site_symmetry_multiplicity
S S1 0.48801(9) 0.74851(5) 0.499500(19) 0.0218(2) Uani d . 1 1
O O1 0.4912(3) 0.86694(18) 0.65493(6) 0.0358(4) Uani d . 1 1
O O2 0.2511(3) 0.91136(16) 0.58203(6) 0.0277(4) Uani d . 1 1
O O3 0.5169(3) 0.68642(17) 0.39011(6) 0.0287(4) Uani d . 1 1
O O4 0.7506(3) 0.51367(14) 0.35826(6) 0.0211(4) Uani d . 1 1
N N1 0.8382(3) 0.60995(19) 0.54014(7) 0.0240(4) Uani d . 1 1
N N2 0.7723(3) 0.5693(2) 0.44654(7) 0.0229(4) Uani d . 1 1
C C1 0.7172(4) 0.6345(2) 0.49427(9) 0.0211(5) Uani d . 1 1
C C2 0.7472(4) 0.6836(2) 0.58220(9) 0.0251(5) Uani d . 1 1
H H2 0.8121 0.6796 0.6186 0.030 Uiso calc R 1 1
C C3 0.5600(4) 0.7625(2) 0.56921(8) 0.0217(5) Uani d . 1 1
C C4 0.4342(4) 0.8514(2) 0.60725(9) 0.0257(5) Uani d . 1 1
C C5 0.1173(5) 1.0034(3) 0.61617(11) 0.0347(6) Uani d . 1 1
H H5A 0.2188 1.0727 0.6355 0.042 Uiso calc R 1 1
H H5B 0.0377 0.9476 0.6440 0.042 Uiso calc R 1 1
C C6 -0.0552(4) 1.0780(3) 0.57876(11) 0.0353(6) Uani d . 1 1
H H6A 0.0257 1.1341 0.5518 0.053 Uiso calc R 1 1
H H6B -0.1502 1.1402 0.6005 0.053 Uiso calc R 1 1
H H6C -0.1532 1.0084 0.5595 0.053 Uiso calc R 1 1
C C7 0.6642(4) 0.5978(2) 0.39667(9) 0.0222(5) Uani d . 1 1
C C8 0.6805(4) 0.5341(2) 0.29934(8) 0.0203(5) Uani d . 1 1
C C9 0.4230(4) 0.5149(2) 0.29012(10) 0.0253(5) Uani d . 1 1
H H9A 0.3779 0.4226 0.3042 0.038 Uiso calc R 1 1
H H9B 0.3828 0.5204 0.2507 0.038 Uiso calc R 1 1
H H9C 0.3423 0.5892 0.3095 0.038 Uiso calc R 1 1
C C10 0.7627(4) 0.6774(2) 0.28086(10) 0.0295(5) Uani d . 1 1
H H10A 0.6756 0.7513 0.2989 0.044 Uiso calc R 1 1
H H10B 0.7391 0.6857 0.2409 0.044 Uiso calc R 1 1
H H10C 0.9265 0.6879 0.2909 0.044 Uiso calc R 1 1
C C11 0.8063(4) 0.4163(2) 0.27124(9) 0.0257(5) Uani d . 1 1
H H11A 0.9718 0.4255 0.2793 0.039 Uiso calc R 1 1
H H11B 0.7752 0.4220 0.2314 0.039 Uiso calc R 1 1
H H11C 0.7531 0.3252 0.2848 0.039 Uiso calc R 1 1
H H2A 0.881(5) 0.512(3) 0.4476(13) 0.047(9) Uiso d . 1 1

loop_
_atom_site_aniso_label
_atom_site_aniso_U_11
_atom_site_aniso_U_22
_atom_site_aniso_U_33
_atom_site_aniso_U_12
_atom_site_aniso_U_13
_atom_site_aniso_U_23
S1 0.0254(3) 0.0232(3) 0.0166(3) 0.0059(2) -0.0008(2) -0.0012(2)
O1 0.0432(11) 0.0404(10) 0.0237(9) 0.0136(8) -0.0007(7) -0.0049(8)
O2 0.0284(9) 0.0279(9) 0.0267(9) 0.0098(7) -0.0011(6) -0.0062(7)
O3 0.0319(9) 0.0309(9) 0.0231(8) 0.0136(7) -0.0018(6) -0.0013(7)
O4 0.0237(8) 0.0235(8) 0.0161(8) 0.0064(6) -0.0018(6) -0.0022(6)
N1 0.0288(10) 0.0242(10) 0.0188(9) 0.0043(8) -0.0004(7) 0.0005(7)
N2 0.0262(10) 0.0241(10) 0.0182(9) 0.0082(8) -0.0007(7) -0.0010(7)
C1 0.0236(11) 0.0178(11) 0.0219(11) 0.0005(9) 0.0019(8) -0.0002(8)
C2 0.0302(12) 0.0247(12) 0.0202(11) 0.0027(9) 0.0010(8) -0.0003(9)
C3 0.0257(11) 0.0208(11) 0.0185(10) 0.0001(9) -0.0005(8) -0.0014(8)
C4 0.0296(12) 0.0230(12) 0.0246(12) 0.0013(10) 0.0033(9) -0.0007(9)
C5 0.0353(14) 0.0347(14) 0.0342(15) 0.0132(11) 0.0041(11) -0.0099(11)
C6 0.0294(13) 0.0291(13) 0.0478(16) 0.0058(10) 0.0052(11) -0.0024(12)
C7 0.0241(11) 0.0204(11) 0.0221(11) 0.0022(9) 0.0018(8) -0.0011(9)
C8 0.0221(11) 0.0246(11) 0.0140(10) 0.0005(9) -0.0005(8) -0.0004(8)
C9 0.0205(11) 0.0318(13) 0.0233(12) -0.0004(9) -0.0018(9) 0.0000(9)
C10 0.0326(13) 0.0258(13) 0.0299(12) -0.0068(10) -0.0027(9) 0.0015(10)
C11 0.0231(12) 0.0313(13) 0.0228(11) 0.0028(9) 0.0029(8) -0.0080(9)

loop_
_atom_type_symbol
_atom_type_description
_atom_type_scat_dispersion_real
_atom_type_scat_dispersion_imag
_atom_type_scat_source
C C 0.0033 0.0016 'International Tables Vol C Tables 4.2.6.8 and 6.1.1.4'
H H 0.0000 0.0000 'International Tables Vol C Tables 4.2.6.8 and 6.1.1.4'
N N 0.0061 0.0033 'International Tables Vol C Tables 4.2.6.8 and 6.1.1.4'
O O 0.0106 0.0060 'International Tables Vol C Tables 4.2.6.8 and 6.1.1.4'
S S 0.1246 0.1234 'International Tables Vol C Tables 4.2.6.8 and 6.1.1.4'

loop_
_geom_angle_atom_site_label_1
_geom_angle_atom_site_label_2
_geom_angle_atom_site_label_3
_geom_angle
C1 S1 C3 87.93(10)
C4 O2 C5 115.48(18)
C7 O4 C8 119.88(16)
C1 N1 C2 109.57(18)
C1 N2 C7 123.24(19)
C1 N2 H2A 118(2)
C7 N2 H2A 119(2)
N1 C1 N2 120.32(19)
N1 C1 S1 115.88(16)
N2 C1 S1 123.78(16)
C3 C2 N1 116.31(19)
C3 C2 H2 121.8
N1 C2 H2 121.8
C2 C3 C4 126.1(2)
C2 C3 S1 110.30(16)
C4 C3 S1 123.57(16)
O1 C4 O2 125.0(2)
O1 C4 C3 123.6(2)
O2 C4 C3 111.36(19)
O2 C5 C6 107.3(2)
O2 C5 H5A 110.3
C6 C5 H5A 110.3
O2 C5 H5B 110.3
C6 C5 H5B 110.3
H5A C5 H5B 108.5
C5 C6 H6A 109.5
C5 C6 H6B 109.5
H6A C6 H6B 109.5
C5 C6 H6C 109.5
H6A C6 H6C 109.5
H6B C6 H6C 109.5
O3 C7 O4 127.3(2)
O3 C7 N2 123.5(2)
O4 C7 N2 109.13(18)
O4 C8 C11 102.75(16)
O4 C8 C10 108.99(17)
C11 C8 C10 111.31(18)
O4 C8 C9 110.91(17)
C11 C8 C9 109.73(18)
C10 C8 C9 112.70(18)
C8 C9 H9A 109.5
C8 C9 H9B 109.5
H9A C9 H9B 109.5
C8 C9 H9C 109.5
H9A C9 H9C 109.5
H9B C9 H9C 109.5
C8 C10 H10A 109.5
C8 C10 H10B 109.5
H10A C10 H10B 109.5
C8 C10 H10C 109.5
H10A C10 H10C 109.5
H10B C10 H10C 109.5
C8 C11 H11A 109.5
C8 C11 H11B 109.5
H11A C11 H11B 109.5
C8 C11 H11C 109.5
H11A C11 H11C 109.5
H11B C11 H11C 109.5

loop_
_geom_bond_atom_site_label_1
_geom_bond_atom_site_label_2
_geom_bond_distance
S1 C1 1.727(2)
S1 C3 1.737(2)
O1 C4 1.204(3)
O2 C4 1.336(3)
O2 C5 1.455(3)
O3 C7 1.208(2)
O4 C7 1.343(2)
O4 C8 1.488(2)
N1 C1 1.317(3)
N1 C2 1.365(3)
N2 C1 1.367(3)
N2 C7 1.371(3)
N2 H2A 0.84(3)
C2 C3 1.349(3)
C2 H2 0.9500
C3 C4 1.471(3)
C5 C6 1.505(4)
C5 H5A 0.9900
C5 H5B 0.9900
C6 H6A 0.9800
C6 H6B 0.9800
C6 H6C 0.9800
C8 C11 1.515(3)
C8 C10 1.517(3)
C8 C9 1.518(3)
C9 H9A 0.9800
C9 H9B 0.9800
C9 H9C 0.9800
C10 H10A 0.9800
C10 H10B 0.9800
C10 H10C 0.9800
C11 H11A 0.9800
C11 H11B 0.9800
C11 H11C 0.9800

loop_
_geom_hbond_atom_site_label_D
_geom_hbond_atom_site_label_H
_geom_hbond_atom_site_label_A
_geom_hbond_site_symmetry_A
_geom_hbond_distance_DH
_geom_hbond_distance_HA
_geom_hbond_distance_DA
_geom_hbond_angle_DHA
N2 H2A N1 3_766 0.84(3) 2.01(3) 2.844(3) 172(3)
C10 H10B O1 4_575 0.98 2.54 3.418(3) 149

loop_
_geom_torsion_atom_site_label_1
_geom_torsion_atom_site_label_2
_geom_torsion_atom_site_label_3
_geom_torsion_atom_site_label_4
_geom_torsion
C2 N1 C1 N2 -178.4(2)
C2 N1 C1 S1 0.3(2)
C7 N2 C1 N1 -175.1(2)
C7 N2 C1 S1 6.3(3)
C3 S1 C1 N1 -0.62(17)
C3 S1 C1 N2 178.0(2)
C1 N1 C2 C3 0.3(3)
N1 C2 C3 C4 -179.4(2)
N1 C2 C3 S1 -0.8(3)
C1 S1 C3 C2 0.74(17)
C1 S1 C3 C4 179.4(2)
C5 O2 C4 O1 1.0(3)
C5 O2 C4 C3 -179.05(19)
C2 C3 C4 O1 2.5(4)
S1 C3 C4 O1 -175.89(19)
C2 C3 C4 O2 -177.5(2)
S1 C3 C4 O2 4.1(3)
C4 O2 C5 C6 170.96(19)
C8 O4 C7 O3 6.0(3)
C8 O4 C7 N2 -173.39(17)
C1 N2 C7 O3 2.8(4)
C1 N2 C7 O4 -177.82(18)
C7 O4 C8 C11 -177.64(17)
C7 O4 C8 C10 64.2(2)
C7 O4 C8 C9 -60.4(2)

loop_
_cod_related_entry_id
_cod_related_entry_database
_cod_related_entry_code
1 ChemSpider 5548874
